data_7021777
loop_
_publ_author_name
'Barrios, Leon\'i A'
'Borilovic, Ivana'
'Salinas Uber, Jorge'
'Aguil\`a, David'
'Roubeau, Olivier'
'Arom\'i, Guillem'

_publ_section_title
;
 A new type of paddle-wheel coordination complex.
;
_journal_issue 34
_journal_name_full 'Dalton transactions (Cambridge, England : 2003)'
_journal_page_first 12185
_journal_page_last 12192
_journal_paper_doi 10.1039/c3dt51232k
_journal_volume 42
_journal_year 2013
_chemical_formula_moiety 'C72 H45 Mn2 Na2 O21, 3(C16 H36 N)'
_chemical_formula_sum 'C120 H153 Mn2 N3 Na2 O21'
_chemical_formula_weight 2129.31
_chemical_name_systematic
;
?
;
_space_group_IT_number 176
_symmetry_cell_setting hexagonal
_symmetry_space_group_name_Hall '-P 6c'
_symmetry_space_group_name_H-M 'P 63/m'
_atom_sites_solution_hydrogens geom
_atom_sites_solution_primary direct
_atom_sites_solution_secondary difmap
_audit_creation_method SHELXL-97
_cell_angle_alpha 90.00
_cell_angle_beta 90.00
_cell_angle_gamma 120.00
_cell_formula_units_Z 2
_cell_length_a 17.8546(11)
_cell_length_b 17.8546(11)
_cell_length_c 19.9647(12)
_cell_measurement_reflns_used 6268
_cell_measurement_temperature 100(2)
_cell_measurement_theta_max 26.88
_cell_measurement_theta_min 3.08
_cell_volume 5511.8(6)
_computing_cell_refinement 'Bruker SAINT v7.56a'
_computing_data_collection 'Bruker APEX 2'
_computing_data_reduction 'Bruker SAINT v7.56a'
_computing_molecular_graphics 'Bruker SHELXTL'
_computing_publication_material 'Bruker SHELXTL & local programs'
_computing_structure_refinement 'Bruker SHELXTL'
_computing_structure_solution 'Bruker SHELXTL'
_diffrn_ambient_temperature 100(2)
_diffrn_measured_fraction_theta_full 0.997
_diffrn_measured_fraction_theta_max 0.997
_diffrn_measurement_device_type 'Bruker APEX II CCD diffractometer'
_diffrn_measurement_method '\w rotation with narrow frames'
_diffrn_radiation_monochromator 'silicon 111'
_diffrn_radiation_source 'Advanced Light Source station 11.3.1'
_diffrn_radiation_type synchrotron
_diffrn_radiation_wavelength 0.77490
_diffrn_reflns_av_R_equivalents 0.0534
_diffrn_reflns_av_sigmaI/netI 0.0280
_diffrn_reflns_limit_h_max 20
_diffrn_reflns_limit_h_min -20
_diffrn_reflns_limit_k_max 19
_diffrn_reflns_limit_k_min -20
_diffrn_reflns_limit_l_max 23
_diffrn_reflns_limit_l_min -23
_diffrn_reflns_number 26929
_diffrn_reflns_theta_full 27.10
_diffrn_reflns_theta_max 27.12
_diffrn_reflns_theta_min 2.87
_diffrn_standards_number 0
_exptl_absorpt_coefficient_mu 0.384
_exptl_absorpt_correction_T_max 0.97
_exptl_absorpt_correction_T_min 0.94
_exptl_absorpt_correction_type multi-scan
_exptl_absorpt_process_details 'SADABS v2.10 Bruker AXS Madison WI US'
_exptl_crystal_colour yellow
_exptl_crystal_density_diffrn 1.283
_exptl_crystal_density_method 'not measured'
_exptl_crystal_description rod
_exptl_crystal_F_000 2268
_exptl_crystal_size_max 0.14
_exptl_crystal_size_mid 0.08
_exptl_crystal_size_min 0.06
_refine_diff_density_max 0.616
_refine_diff_density_min -1.048
_refine_diff_density_rms 0.058
_refine_ls_extinction_method none
_refine_ls_goodness_of_fit_ref 1.037
_refine_ls_hydrogen_treatment mixed
_refine_ls_matrix_type full
_refine_ls_number_parameters 261
_refine_ls_number_reflns 3240
_refine_ls_number_restraints 64
_refine_ls_restrained_S_all 1.116
_refine_ls_R_factor_all 0.0770
_refine_ls_R_factor_gt 0.0593
_refine_ls_shift/su_max 0.000
_refine_ls_shift/su_mean 0.000
_refine_ls_structure_factor_coef Fsqd
_refine_ls_weighting_details 'calc w=1/[\s^2^(Fo^2^)+(0.0759P)^2^+7.2178P] where P=(Fo^2^+2Fc^2^)/3'
_refine_ls_weighting_scheme calc
_refine_ls_wR_factor_gt 0.1536
_refine_ls_wR_factor_ref 0.1692
_reflns_number_gt 2518
_reflns_number_total 3240
_reflns_threshold_expression >2sigma(I)
_cod_data_source_file c3dt51232k.txt
_cod_data_source_block lb352
_cod_original_sg_symbol_H-M P63/m
_cod_database_code 7021777

loop_
_symmetry_equiv_pos_as_xyz
'x, y, z'
'-y, x-y, z'
'-x+y, -x, z'
'-x, -y, z+1/2'
'y, -x+y, z+1/2'
'x-y, x, z+1/2'
'-x, -y, -z'
'y, -x+y, -z'
'x-y, x, -z'
'x, y, -z-1/2'
'-y, x-y, -z-1/2'
'-x+y, -x, -z-1/2'

loop_
_atom_site_label
_atom_site_type_symbol
_atom_site_fract_x
_atom_site_fract_y
_atom_site_fract_z
_atom_site_U_iso_or_equiv
_atom_site_adp_type
_atom_site_occupancy
_atom_site_symmetry_multiplicity
_atom_site_calc_flag
_atom_site_refinement_flags
Mn1 Mn 0.6667 0.3333 0.17806(4) 0.0353(3) Uani 1 3 d S
Na2 Na 0.6667 0.3333 0.02244(12) 0.0641(8) Uani 1 3 d S
O1 O 0.8057(3) 0.5572(3) -0.12471(17) 0.1058(14) Uani 1 1 d U
H1 H 0.7767 0.5178 -0.0970 0.159 Uiso 1 1 calc R
O2 O 0.72747(19) 0.4854(2) -0.01867(13) 0.0709(9) Uani 1 1 d .
O3 O 0.66333(16) 0.42377(16) 0.11213(11) 0.0482(6) Uani 1 1 d .
O4 O 0.7103(2) 0.43870(19) 0.2500 0.0351(7) Uani 1 2 d S
N1 N 1.0236(3) 0.3768(3) 0.7500 0.0455(10) Uani 1 2 d S
C1 C 0.8241(3) 0.6345(5) -0.0985(3) 0.0873(17) Uani 1 1 d .
C2 C 0.8719(3) 0.7081(5) -0.1396(3) 0.0910(18) Uani 1 1 d U
H2A H 0.8912 0.7026 -0.1827 0.109 Uiso 1 1 calc R
C3 C 0.8894(4) 0.7859(5) -0.1160(4) 0.108(2) Uani 1 1 d U
H3A H 0.9230 0.8362 -0.1423 0.130 Uiso 1 1 calc R
C4 C 0.8595(4) 0.7933(4) -0.0548(3) 0.104(2) Uani 1 1 d U
H4A H 0.8703 0.8480 -0.0391 0.125 Uiso 1 1 calc R
C5 C 0.8135(3) 0.7202(4) -0.0162(3) 0.0925(18) Uani 1 1 d .
H5A H 0.7930 0.7261 0.0263 0.111 Uiso 1 1 calc R
C6 C 0.7955(3) 0.6383(4) -0.0361(2) 0.0738(14) Uani 1 1 d .
C7 C 0.7484(3) 0.5589(3) 0.0080(2) 0.0626(11) Uani 1 1 d .
C8 C 0.7314(2) 0.5685(3) 0.07386(19) 0.0541(10) Uani 1 1 d .
H8A H 0.7506 0.6260 0.0882 0.065 Uiso 1 1 calc R
C9 C 0.6893(2) 0.5039(2) 0.12225(18) 0.0445(8) Uani 1 1 d .
C10 C 0.6735(2) 0.5312(2) 0.18885(17) 0.0419(8) Uani 1 1 d .
C11 C 0.6481(2) 0.5938(2) 0.1907(2) 0.0539(10) Uani 1 1 d .
H11A H 0.6400 0.6159 0.1497 0.065 Uiso 1 1 calc R
C12 C 0.6344(4) 0.6243(4) 0.2500 0.0592(15) Uani 1 2 d S
H12A H 0.618(4) 0.664(4) 0.2500 0.071 Uiso 1 2 d S
C13 C 0.6844(3) 0.4967(3) 0.2500 0.0384(10) Uani 1 2 d S
C14 C 1.0308(4) 0.2957(4) 0.7500 0.0574(15) Uani 1 2 d S
H14A H 1.000(3) 0.269(3) 0.710(2) 0.086 Uiso 1 1 d .
C15 C 1.1233(5) 0.3126(5) 0.7500 0.095(3) Uani 1 2 d SU
H15A H 1.144(5) 0.336(4) 0.714(3) 0.142 Uiso 1 1 d .
C16 C 1.1221(6) 0.2299(6) 0.7128(6) 0.092(3) Uani 0.50 1 d PDU
H16A H 1.0928 0.2198 0.6689 0.111 Uiso 0.50 1 calc PR
H16B H 1.1822 0.2432 0.7047 0.111 Uiso 0.50 1 calc PR
C17 C 1.0811(6) 0.1585(5) 0.7500 0.125(3) Uani 1 2 d SDU
H17A H 1.0823 0.1106 0.7271 0.187 Uiso 0.50 1 calc PR
H17B H 1.0210 0.1441 0.7567 0.187 Uiso 0.50 1 calc PR
H17C H 1.1099 0.1684 0.7935 0.187 Uiso 0.50 1 calc PR
C18 C 1.0675(2) 0.4336(2) 0.81036(18) 0.0490(9) Uani 1 1 d .
H18A H 1.1303 0.4549 0.8071 0.059 Uiso 1 1 calc R
H18B H 1.0596 0.4846 0.8078 0.059 Uiso 1 1 calc R
C19 C 1.0371(2) 0.3926(3) 0.8782(2) 0.0565(10) Uani 1 1 d .
H19A H 1.0549 0.3489 0.8857 0.068 Uiso 1 1 calc R
H19B H 0.9732 0.3632 0.8805 0.068 Uiso 1 1 calc R
C20 C 1.0768(2) 0.4630(3) 0.93176(19) 0.0547(10) Uani 1 1 d .
H20A H 1.1405 0.4900 0.9300 0.066 Uiso 1 1 calc R
H20B H 1.0621 0.5083 0.9215 0.066 Uiso 1 1 calc R
C21 C 1.0464(3) 0.4297(3) 1.0019(2) 0.0628(11) Uani 1 1 d .
H21A H 1.0739 0.4777 1.0338 0.094 Uiso 1 1 calc R
H21B H 1.0623 0.3859 1.0130 0.094 Uiso 1 1 calc R
H21C H 0.9835 0.4038 1.0044 0.094 Uiso 1 1 calc R
C22 C 0.9266(3) 0.3450(4) 0.7500 0.0566(13) Uani 1 2 d SU
H22A H 0.904(3) 0.312(3) 0.709(2) 0.085 Uiso 1 1 d .
C23 C 0.9042(5) 0.4155(5) 0.7500 0.0954(19) Uani 1 2 d SDU
H23A H 0.927(3) 0.439(3) 0.7118(5) 0.115 Uiso 1 1 d D
C24 C 0.8120(4) 0.3861(5) 0.7500 0.0779(18) Uani 1 2 d SDU
H24A H 0.7765 0.3260 0.7336 0.093 Uiso 0.50 1 calc PR
H24B H 0.7979 0.4251 0.7246 0.093 Uiso 0.50 1 calc PR
C25 C 0.8051(9) 0.3937(8) 0.8264(5) 0.104(4) Uani 0.50 1 d PD
H25A H 0.7453 0.3760 0.8383 0.155 Uiso 0.50 1 calc PR
H25B H 0.8433 0.4537 0.8403 0.155 Uiso 0.50 1 calc PR
H25C H 0.8225 0.3561 0.8492 0.155 Uiso 0.50 1 calc PR

loop_
_atom_site_aniso_label
_atom_site_aniso_U_11
_atom_site_aniso_U_22
_atom_site_aniso_U_33
_atom_site_aniso_U_23
_atom_site_aniso_U_13
_atom_site_aniso_U_12
Mn1 0.0398(3) 0.0398(3) 0.0265(4) 0.000 0.000 0.01989(17)
Na2 0.0798(12) 0.0798(12) 0.0327(13) 0.000 0.000 0.0399(6)
O1 0.098(3) 0.141(4) 0.0512(19) 0.025(2) 0.0087(18) 0.039(3)
O2 0.0652(19) 0.107(3) 0.0401(15) 0.0154(16) -0.0045(13) 0.0423(19)
O3 0.0593(16) 0.0536(15) 0.0324(11) 0.0018(10) -0.0073(11) 0.0288(13)
O4 0.0386(17) 0.0352(16) 0.0330(15) 0.000 0.000 0.0195(14)
N1 0.033(2) 0.037(2) 0.062(3) 0.000 0.000 0.0140(18)
C1 0.062(3) 0.122(5) 0.073(3) 0.029(3) -0.003(3) 0.043(3)
C2 0.059(3) 0.136(5) 0.078(3) 0.050(3) 0.015(2) 0.048(3)
C3 0.075(3) 0.133(5) 0.119(5) 0.063(4) 0.017(3) 0.055(3)
C4 0.084(4) 0.106(4) 0.121(5) 0.057(4) 0.020(3) 0.045(3)
C5 0.070(3) 0.099(4) 0.107(4) 0.059(4) 0.015(3) 0.042(3)
C6 0.046(2) 0.114(4) 0.060(3) 0.039(3) 0.004(2) 0.039(3)
C7 0.049(2) 0.086(3) 0.052(2) 0.015(2) -0.0074(18) 0.034(2)
C8 0.046(2) 0.064(2) 0.053(2) 0.0191(18) -0.0021(17) 0.0283(19)
C9 0.0410(19) 0.047(2) 0.046(2) 0.0058(16) -0.0084(15) 0.0227(16)
C10 0.0346(17) 0.0363(18) 0.051(2) 0.0043(15) -0.0032(15) 0.0149(14)
C11 0.043(2) 0.040(2) 0.075(3) 0.0095(18) -0.0053(18) 0.0184(17)
C12 0.050(3) 0.038(3) 0.092(5) 0.000 0.000 0.024(3)
C13 0.027(2) 0.032(2) 0.048(3) 0.000 0.000 0.0092(19)
C14 0.037(3) 0.040(3) 0.092(5) 0.000 0.000 0.017(2)
C15 0.045(3) 0.052(3) 0.193(8) 0.000 0.000 0.030(3)
C16 0.041(4) 0.067(4) 0.176(8) -0.011(3) 0.000(4) 0.032(4)
C17 0.098(6) 0.060(3) 0.226(10) 0.000 0.000 0.047(4)
C18 0.0388(19) 0.0420(19) 0.058(2) 0.0017(16) -0.0010(16) 0.0139(16)
C19 0.042(2) 0.056(2) 0.059(2) 0.0109(19) 0.0015(17) 0.0156(18)
C20 0.0386(19) 0.063(2) 0.058(2) 0.0075(19) 0.0037(17) 0.0219(18)
C21 0.044(2) 0.082(3) 0.055(2) 0.013(2) 0.0048(18) 0.026(2)
C22 0.033(3) 0.055(3) 0.078(4) 0.000 0.000 0.018(2)
C23 0.059(3) 0.079(4) 0.158(5) 0.000 0.000 0.042(3)
C24 0.058(3) 0.077(4) 0.112(5) 0.000 0.000 0.044(3)
C25 0.152(12) 0.102(9) 0.094(8) 0.031(7) 0.049(8) 0.092(9)

loop_
_atom_type_symbol
_atom_type_description
_atom_type_scat_dispersion_real
_atom_type_scat_dispersion_imag
_atom_type_scat_source
C C -0.0020 0.0020 'WCROMER Program in WinGX L.Kissel & R.H.Pratt Acta Cryst A46 170 1990'
H H 0.0000 0.0000 'WCROMER Program in WinGX L.Kissel & R.H.Pratt Acta Cryst A46 170 1990'
N N -0.0031 0.0040 'WCROMER Program in WinGX L.Kissel & R.H.Pratt Acta Cryst A46 170 1990'
O O -0.0041 0.0074 'WCROMER Program in WinGX L.Kissel & R.H.Pratt Acta Cryst A46 170 1990'
Na Na 0.0394 0.0302 'WCROMER Program in WinGX L.Kissel & R.H.Pratt Acta Cryst A46 170 1990'
Mn Mn 0.2237 0.8587 'WCROMER Program in WinGX L.Kissel & R.H.Pratt Acta Cryst A46 170 1990'

loop_
_geom_angle_atom_site_label_1
_geom_angle_atom_site_label_2
_geom_angle_atom_site_label_3
_geom_angle
_geom_angle_site_symmetry_1
_geom_angle_site_symmetry_3
O3 Mn1 O3 85.10(10) 3_665 2_655
O3 Mn1 O3 85.10(10) 3_665 .
O3 Mn1 O3 85.10(10) 2_655 .
O3 Mn1 O4 83.39(9) 3_665 3_665
O3 Mn1 O4 116.84(10) 2_655 3_665
O3 Mn1 O4 154.07(11) . 3_665
O3 Mn1 O4 154.07(10) 3_665 2_655
O3 Mn1 O4 83.39(9) 2_655 2_655
O3 Mn1 O4 116.84(10) . 2_655
O4 Mn1 O4 81.24(8) 3_665 2_655
O3 Mn1 O4 116.84(10) 3_665 .
O3 Mn1 O4 154.07(10) 2_655 .
O3 Mn1 O4 83.39(9) . .
O4 Mn1 O4 81.24(8) 3_665 .
O4 Mn1 O4 81.24(8) 2_655 .
O3 Mn1 Mn1 128.66(7) 3_665 10_556
O3 Mn1 Mn1 128.66(7) 2_655 10_556
O3 Mn1 Mn1 128.66(7) . 10_556
O4 Mn1 Mn1 48.74(5) 3_665 10_556
O4 Mn1 Mn1 48.74(5) 2_655 10_556
O4 Mn1 Mn1 48.74(5) . 10_556
O3 Mn1 Na2 51.34(7) 3_665 .
O3 Mn1 Na2 51.34(7) 2_655 .
O3 Mn1 Na2 51.34(7) . .
O4 Mn1 Na2 131.26(5) 3_665 .
O4 Mn1 Na2 131.26(5) 2_655 .
O4 Mn1 Na2 131.26(5) . .
Mn1 Mn1 Na2 180.0 10_556 .
O3 Na2 O3 71.74(10) 3_665 2_655
O3 Na2 O3 71.74(10) 3_665 .
O3 Na2 O3 71.74(10) 2_655 .
O3 Na2 O2 70.29(9) 3_665 3_665
O3 Na2 O2 107.14(9) 2_655 3_665
O3 Na2 O2 140.00(11) . 3_665
O3 Na2 O2 140.00(11) 3_665 2_655
O3 Na2 O2 70.29(9) 2_655 2_655
O3 Na2 O2 107.14(9) . 2_655
O2 Na2 O2 109.82(8) 3_665 2_655
O3 Na2 O2 107.14(9) 3_665 .
O3 Na2 O2 140.00(11) 2_655 .
O3 Na2 O2 70.29(9) . .
O2 Na2 O2 109.82(8) 3_665 .
O2 Na2 O2 109.82(8) 2_655 .
O3 Na2 Mn1 42.58(7) 3_665 .
O3 Na2 Mn1 42.58(7) 2_655 .
O3 Na2 Mn1 42.58(7) . .
O2 Na2 Mn1 109.12(9) 3_665 .
O2 Na2 Mn1 109.12(9) 2_655 .
O2 Na2 Mn1 109.12(9) . .
C1 O1 H1 109.5 . .
C7 O2 Na2 135.8(3) . .
C13 O4 Mn1 124.05(17) . .
C13 O4 Mn1 124.05(17) . 10_556
Mn1 O4 Mn1 82.51(11) . 10_556
C9 O3 Mn1 128.6(2) . .
C9 O3 Na2 138.0(2) . .
Mn1 O3 Na2 86.08(10) . .
C14 N1 C18 112.1(3) . .
C14 N1 C18 112.1(3) . 10_557
C18 N1 C18 105.2(4) . 10_557
C14 N1 C22 105.5(4) . .
C18 N1 C22 111.0(3) . .
C18 N1 C22 111.0(3) 10_557 .
O1 C1 C6 119.9(5) . .
O1 C1 C2 116.5(6) . .
C6 C1 C2 123.5(7) . .
C3 C2 C1 118.4(6) . .
C3 C2 H2A 120.8 . .
C1 C2 H2A 120.8 . .
C2 C3 C4 120.8(6) . .
C2 C3 H3A 119.6 . .
C4 C3 H3A 119.6 . .
C3 C4 C5 119.1(7) . .
C3 C4 H4A 120.5 . .
C5 C4 H4A 120.5 . .
C4 C5 C6 123.4(6) . .
C4 C5 H5A 118.3 . .
C6 C5 H5A 118.3 . .
C1 C6 C5 114.8(5) . .
C1 C6 C7 122.1(6) . .
C5 C6 C7 123.1(5) . .
O2 C7 C8 123.5(4) . .
O2 C7 C6 117.1(4) . .
C8 C7 C6 119.4(5) . .
C7 C8 C9 128.0(4) . .
C7 C8 H8A 116.0 . .
C9 C8 H8A 116.0 . .
O3 C9 C8 123.8(4) . .
O3 C9 C10 118.9(3) . .
C8 C9 C10 117.2(3) . .
C11 C10 C13 119.4(3) . .
C11 C10 C9 118.3(3) . .
C13 C10 C9 122.3(3) . .
C12 C11 C10 122.0(4) . .
C12 C11 H11A 119.0 . .
C10 C11 H11A 119.0 . .
C11 C12 C11 118.9(5) . 10_556
C11 C12 H12A 120.5(3) . .
C11 C12 H12A 120.5(3) 10_556 .
O4 C13 C10 120.9(2) . 10_556
O4 C13 C10 120.9(2) . .
C10 C13 C10 118.0(4) 10_556 .
N1 C14 C15 114.3(5) . .
N1 C14 H14A 100(3) . .
C15 C14 H14A 113(3) . .
C14 C15 C16 107.2(5) . .
C14 C15 C16 107.2(5) . 10_557
C16 C15 C16 53.7(8) . 10_557
C14 C15 H15A 105(5) . .
C16 C15 H15A 83(5) . .
C16 C15 H15A 131(5) 10_557 .
C17 C16 C15 111.2(8) . .
C17 C16 H16A 109.4 . .
C15 C16 H16A 109.4 . .
C17 C16 H16B 109.4 . .
C15 C16 H16B 109.4 . .
H16A C16 H16B 108.0 . .
C16 C17 H17A 109.5 . .
C16 C17 H17B 109.5 . .
H17A C17 H17B 109.5 . .
C16 C17 H17C 109.5 . .
H17A C17 H17C 109.5 . .
H17B C17 H17C 109.5 . .
C19 C18 N1 116.7(3) . .
C19 C18 H18A 108.1 . .
N1 C18 H18A 108.1 . .
C19 C18 H18B 108.1 . .
N1 C18 H18B 108.1 . .
H18A C18 H18B 107.3 . .
C18 C19 C20 108.9(3) . .
C18 C19 H19A 109.9 . .
C20 C19 H19A 109.9 . .
C18 C19 H19B 109.9 . .
C20 C19 H19B 109.9 . .
H19A C19 H19B 108.3 . .
C21 C20 C19 113.4(3) . .
C21 C20 H20A 108.9 . .
C19 C20 H20A 108.9 . .
C21 C20 H20B 108.9 . .
C19 C20 H20B 108.9 . .
H20A C20 H20B 107.7 . .
C20 C21 H21A 109.5 . .
C20 C21 H21B 109.5 . .
H21A C21 H21B 109.5 . .
C20 C21 H21C 109.5 . .
H21A C21 H21C 109.5 . .
H21B C21 H21C 109.5 . .
C23 C22 N1 114.6(5) . .
C23 C22 H22A 107(3) . .
N1 C22 H22A 106(3) . .
C24 C23 C22 115.2(6) . .
C24 C23 H23A 110(4) . .
C22 C23 H23A 99(4) . .
C23 C24 C25 95.3(6) . .
C23 C24 H24A 112.7 . .
C25 C24 H24A 112.7 . .
C23 C24 H24B 112.7 . .
C25 C24 H24B 112.7 . .
H24A C24 H24B 110.2 . .
C24 C25 H25A 109.5 . .
C24 C25 H25B 109.5 . .
H25A C25 H25B 109.5 . .
C24 C25 H25C 109.5 . .
H25A C25 H25C 109.5 . .
H25B C25 H25C 109.5 . .

loop_
_geom_bond_atom_site_label_1
_geom_bond_atom_site_label_2
_geom_bond_distance
_geom_bond_site_symmetry_2
Mn1 O3 2.107(2) 3_665
Mn1 O3 2.107(2) 2_655
Mn1 O3 2.107(2) .
Mn1 O4 2.178(2) 3_665
Mn1 O4 2.178(2) 2_655
Mn1 O4 2.178(2) .
Mn1 Mn1 2.8724(15) 10_556
Mn1 Na2 3.107(3) .
Na2 O3 2.432(3) 3_665
Na2 O3 2.432(3) 2_655
Na2 O3 2.432(3) .
Na2 O2 2.506(4) 3_665
Na2 O2 2.506(4) 2_655
Na2 O2 2.506(4) .
O1 C1 1.354(7) .
O1 H1 0.8400 .
O2 C7 1.286(6) .
O4 C13 1.328(5) .
O4 Mn1 2.178(2) 10_556
O3 C9 1.281(4) .
N1 C14 1.515(7) .
N1 C18 1.516(4) .
N1 C18 1.516(4) 10_557
N1 C22 1.529(6) .
C1 C6 1.360(7) .
C1 C2 1.417(8) .
C2 C3 1.348(9) .
C2 H2A 0.9500 .
C3 C4 1.366(9) .
C3 H3A 0.9500 .
C4 C5 1.379(7) .
C4 H4A 0.9500 .
C5 C6 1.389(8) .
C5 H5A 0.9500 .
C6 C7 1.516(6) .
C7 C8 1.379(6) .
C8 C9 1.400(5) .
C8 H8A 0.9500 .
C9 C10 1.491(5) .
C10 C11 1.402(5) .
C10 C13 1.424(4) .
C11 C12 1.375(5) .
C11 H11A 0.9500 .
C12 C11 1.375(5) 10_556
C12 H12A 0.89(7) .
C13 C10 1.424(4) 10_556
C14 C15 1.524(9) .
C14 H14A 0.94(4) .
C15 C16 1.643(11) .
C15 C16 1.643(11) 10_557
C15 H15A 0.82(6) .
C16 C17 1.334(10) .
C16 H16A 0.9900 .
C16 H16B 0.9900 .
C17 H17A 0.9800 .
C17 H17B 0.9800 .
C17 H17C 0.9800 .
C18 C19 1.505(5) .
C18 H18A 0.9900 .
C18 H18B 0.9900 .
C19 C20 1.529(6) .
C19 H19A 0.9900 .
C19 H19B 0.9900 .
C20 C21 1.512(5) .
C20 H20A 0.9900 .
C20 H20B 0.9900 .
C21 H21A 0.9800 .
C21 H21B 0.9800 .
C21 H21C 0.9800 .
C22 C23 1.499(10) .
C22 H22A 0.97(4) .
C23 C24 1.458(10) .
C23 H23A 0.868(19) .
C24 C25 1.541(10) .
C24 H24A 0.9900 .
C24 H24B 0.9900 .
C25 H25A 0.9800 .
C25 H25B 0.9800 .
C25 H25C 0.9800 .
